data_7053102
loop_
_publ_author_name
'Dinda, Joydev'
'Adhikary, Sirsendu Das'
'Seth, Saikat Kumar'
'Mahapatra, Ambikesh'

_publ_section_title
;
 Carbazole functionalized luminescent silver(i), gold(i) and
 gold(iii)--N-heterocyclic carbene complexes: a new synthetic
 disproportionation approach towards Au(i)--NHC to provide Au(iii)--NHC
;
_journal_issue 2
_journal_name_full 'New Journal of Chemistry'
_journal_page_first 431
_journal_paper_doi 10.1039/c2nj40740j
_journal_volume 37
_journal_year 2013
_chemical_formula_sum 'C54 H44 Ag F6 N8 P'
_chemical_formula_weight 1057.81
_chemical_name_systematic
;
?
;
_space_group_IT_number 2
_symmetry_cell_setting triclinic
_symmetry_space_group_name_Hall '-P 1'
_symmetry_space_group_name_H-M 'P -1'
_atom_sites_solution_hydrogens geom
_atom_sites_solution_primary direct
_atom_sites_solution_secondary difmap
_audit_creation_method SHELXL-97
_cell_angle_alpha 113.852(8)
_cell_angle_beta 99.102(8)
_cell_angle_gamma 108.116(6)
_cell_formula_units_Z 1
_cell_length_a 10.382(2)
_cell_length_b 11.335(3)
_cell_length_c 12.001(5)
_cell_measurement_reflns_used 2740
_cell_measurement_temperature 293(2)
_cell_measurement_theta_max 25.0
_cell_measurement_theta_min 1.5
_cell_volume 1160.3(6)
_computing_cell_refinement 'BRUKER SMART APEX II'
_computing_data_collection 'BRUKER SMART APEX II'
_computing_data_reduction 'SHELXS-97 (Sheldrick, 1990)'
_computing_molecular_graphics 'BRUKER SHELXTL'
_computing_publication_material 'MERCURY 1.4'
_computing_structure_refinement 'SHELXL-97 (Sheldrick, 1997)'
_computing_structure_solution 'SHELXL-97 (Sheldrick, 1997)'
_diffrn_ambient_temperature 293(2)
_diffrn_measured_fraction_theta_full 0.997
_diffrn_measured_fraction_theta_max 0.997
_diffrn_measurement_device_type 'BRUKER SMART APEX II CCD AREA DETECTOR'
_diffrn_measurement_method 'OMEGA SCAN'
_diffrn_radiation_monochromator graphite
_diffrn_radiation_source 'fine-focus sealed tube'
_diffrn_radiation_type MoK\a
_diffrn_radiation_wavelength 0.71073
_diffrn_reflns_av_R_equivalents 0.0383
_diffrn_reflns_av_sigmaI/netI 0.0460
_diffrn_reflns_limit_h_max 12
_diffrn_reflns_limit_h_min -11
_diffrn_reflns_limit_k_max 13
_diffrn_reflns_limit_k_min -12
_diffrn_reflns_limit_l_max 13
_diffrn_reflns_limit_l_min -13
_diffrn_reflns_number 10390
_diffrn_reflns_theta_full 24.26
_diffrn_reflns_theta_max 24.26
_diffrn_reflns_theta_min 1.96
_exptl_absorpt_coefficient_mu 0.542
_exptl_absorpt_correction_T_max 0.94
_exptl_absorpt_correction_T_min 0.89
_exptl_absorpt_correction_type multi-scan
_exptl_absorpt_process_details SADABS
_exptl_crystal_density_diffrn 1.514
_exptl_crystal_density_method 'not measured'
_exptl_crystal_F_000 540
_exptl_crystal_size_max 0.21
_exptl_crystal_size_mid 0.18
_exptl_crystal_size_min 0.11
_refine_diff_density_max 0.603
_refine_diff_density_min -0.301
_refine_diff_density_rms 0.055
_refine_ls_extinction_method none
_refine_ls_goodness_of_fit_ref 1.029
_refine_ls_hydrogen_treatment constr
_refine_ls_matrix_type full
_refine_ls_number_parameters 319
_refine_ls_number_reflns 3744
_refine_ls_number_restraints 0
_refine_ls_restrained_S_all 1.029
_refine_ls_R_factor_all 0.0479
_refine_ls_R_factor_gt 0.0377
_refine_ls_shift/su_max 0.000
_refine_ls_shift/su_mean 0.000
_refine_ls_structure_factor_coef Fsqd
_refine_ls_weighting_details 'calc w=1/[\s^2^(Fo^2^)+(0.0316P)^2^+0.5713P] where P=(Fo^2^+2Fc^2^)/3'
_refine_ls_weighting_scheme calc
_refine_ls_wR_factor_gt 0.0789
_refine_ls_wR_factor_ref 0.0837
_reflns_number_gt 3177
_reflns_number_total 3744
_reflns_threshold_expression >2sigma(I)
_cod_data_source_file c2nj40740j.txt
_cod_data_source_block complex-1
_cod_depositor_comments
;
The following automatic conversions were performed:

'_symmetry_cell_setting' value 'Triclinic' changed to 'triclinic'
according to /home/saulius/struct/CIF-dictionaries/cif_core.dic
dictionary named 'cif_core.dic' version 2.4.2 from 2011-04-26.

Automatic conversion script
Id: cif_fix_values 1891 2012-01-12 08:04:46Z andrius 
;
_cod_original_cell_volume 1160.2(6)
_cod_original_sg_symbol_H-M P-1
_cod_database_code 7053102

loop_
_symmetry_equiv_pos_as_xyz
'x, y, z'
'-x, -y, -z'

loop_
_atom_site_label
_atom_site_type_symbol
_atom_site_fract_x
_atom_site_fract_y
_atom_site_fract_z
_atom_site_U_iso_or_equiv
_atom_site_adp_type
_atom_site_occupancy
_atom_site_symmetry_multiplicity
_atom_site_calc_flag
_atom_site_refinement_flags
Ag1 Ag 1.0000 0.5000 0.0000 0.04361(14) Uani 1 2 d S
P1 P 0.5000 0.5000 0.5000 0.0592(4) Uani 1 2 d S
F1 F 0.4556(4) 0.6002(3) 0.4604(2) 0.1402(13) Uani 1 1 d .
F2 F 0.6595(3) 0.5868(4) 0.5235(3) 0.1498(14) Uani 1 1 d .
F3 F 0.5204(3) 0.5994(3) 0.64512(19) 0.0880(8) Uani 1 1 d .
C1 C 1.2982(3) 0.3532(3) -0.1547(3) 0.0447(8) Uani 1 1 d .
C2 C 1.3735(4) 0.3195(4) -0.2406(4) 0.0602(10) Uani 1 1 d .
H2 H 1.3533 0.3231 -0.3172 0.072 Uiso 1 1 calc R
C3 C 1.4799(4) 0.2804(4) -0.2048(4) 0.0702(12) Uani 1 1 d .
H3 H 1.5325 0.2565 -0.2596 0.084 Uiso 1 1 calc R
C4 C 1.5115(4) 0.2753(4) -0.0911(4) 0.0664(11) Uani 1 1 d .
H4 H 1.5845 0.2486 -0.0716 0.080 Uiso 1 1 calc R
C5 C 1.4386(3) 0.3085(3) -0.0071(4) 0.0553(9) Uani 1 1 d .
H5 H 1.4600 0.3051 0.0695 0.066 Uiso 1 1 calc R
C6 C 1.3305(3) 0.3477(3) -0.0408(3) 0.0410(7) Uani 1 1 d .
N3 N 1.2414(2) 0.3936(2) 0.0235(2) 0.0373(6) Uani 1 1 d .
C7 C 1.1569(3) 0.4282(3) -0.0440(3) 0.0373(7) Uani 1 1 d .
N2 N 1.1913(3) 0.4023(3) -0.1534(2) 0.0414(6) Uani 1 1 d .
C8 C 1.2426(3) 0.4027(3) 0.1485(3) 0.0431(8) Uani 1 1 d .
H8A H 1.1953 0.4624 0.1875 0.052 Uiso 1 1 calc R
H8B H 1.3411 0.4470 0.2047 0.052 Uiso 1 1 calc R
C9 C 1.1683(3) 0.2590(3) 0.1384(3) 0.0476(8) Uani 1 1 d .
H9A H 1.2008 0.1930 0.0829 0.057 Uiso 1 1 calc R
H9B H 1.1953 0.2669 0.2231 0.057 Uiso 1 1 calc R
N4 N 1.0139(3) 0.2033(3) 0.0876(2) 0.0421(6) Uani 1 1 d .
C10 C 0.9294(3) 0.1198(3) -0.0412(3) 0.0413(7) Uani 1 1 d .
C11 C 0.9683(4) 0.0644(4) -0.1497(3) 0.0538(9) Uani 1 1 d .
H11 H 1.0635 0.0819 -0.1435 0.065 Uiso 1 1 calc R
C12 C 0.8606(5) -0.0175(4) -0.2671(4) 0.0646(11) Uani 1 1 d .
H12 H 0.8841 -0.0561 -0.3414 0.078 Uiso 1 1 calc R
C13 C 0.7186(4) -0.0441(4) -0.2780(4) 0.0639(10) Uani 1 1 d .
H13 H 0.6486 -0.0993 -0.3589 0.077 Uiso 1 1 calc R
C14 C 0.6802(4) 0.0103(4) -0.1703(3) 0.0540(9) Uani 1 1 d .
H14 H 0.5845 -0.0085 -0.1780 0.065 Uiso 1 1 calc R
C15 C 0.7854(3) 0.0940(3) -0.0497(3) 0.0428(8) Uani 1 1 d .
C16 C 0.7839(3) 0.1643(3) 0.0803(3) 0.0409(7) Uani 1 1 d .
C17 C 0.6770(4) 0.1765(3) 0.1345(4) 0.0510(9) Uani 1 1 d .
H17 H 0.5817 0.1326 0.0824 0.061 Uiso 1 1 calc R
C18 C 0.7133(4) 0.2542(4) 0.2662(4) 0.0577(10) Uani 1 1 d .
H18 H 0.6422 0.2633 0.3029 0.069 Uiso 1 1 calc R
C19 C 0.8553(4) 0.3190(4) 0.3446(3) 0.0564(9) Uani 1 1 d .
H19 H 0.8775 0.3706 0.4334 0.068 Uiso 1 1 calc R
C20 C 0.9636(4) 0.3089(3) 0.2943(3) 0.0496(8) Uani 1 1 d .
H20 H 1.0585 0.3528 0.3476 0.060 Uiso 1 1 calc R
C21 C 0.9272(3) 0.2311(3) 0.1617(3) 0.0402(7) Uani 1 1 d .
C22 C 1.1261(4) 0.4277(4) -0.2539(3) 0.0539(9) Uani 1 1 d .
H22A H 1.1933 0.4463 -0.2988 0.065 Uiso 1 1 calc R
H22B H 1.1078 0.5114 -0.2139 0.065 Uiso 1 1 calc R
C23 C 0.9886(4) 0.3054(4) -0.3497(3) 0.0495(9) Uani 1 1 d .
C24 C 0.9859(4) 0.1901(4) -0.4502(3) 0.0645(10) Uani 1 1 d .
H24 H 1.0713 0.1847 -0.4599 0.077 Uiso 1 1 calc R
C25 C 0.8586(5) 0.0832(5) -0.5363(4) 0.0777(12) Uani 1 1 d .
H25 H 0.8564 0.0045 -0.6052 0.093 Uiso 1 1 calc R
C26 C 0.7360(5) 0.0920(5) -0.5211(4) 0.0838(13) Uani 1 1 d .
H26 H 0.6473 0.0191 -0.5775 0.101 Uiso 1 1 calc R
C27 C 0.7459(6) 0.2118(6) -0.4198(5) 0.1007(16) Uani 1 1 d .
H27 H 0.6611 0.2196 -0.4109 0.121 Uiso 1 1 calc R
N1 N 0.8699(4) 0.3189(4) -0.3325(4) 0.0835(11) Uani 1 1 d .

loop_
_atom_site_aniso_label
_atom_site_aniso_U_11
_atom_site_aniso_U_22
_atom_site_aniso_U_33
_atom_site_aniso_U_23
_atom_site_aniso_U_13
_atom_site_aniso_U_12
Ag1 0.0386(2) 0.0497(2) 0.0495(2) 0.02657(19) 0.01428(17) 0.02338(17)
P1 0.0590(9) 0.0689(9) 0.0393(8) 0.0153(7) 0.0025(6) 0.0353(8)
F1 0.243(4) 0.135(3) 0.0717(18) 0.0432(18) 0.025(2) 0.135(3)
F2 0.0735(19) 0.180(3) 0.096(2) 0.013(2) 0.0182(16) 0.008(2)
F3 0.1014(18) 0.1047(18) 0.0421(13) 0.0112(12) 0.0069(12) 0.0647(16)
C1 0.0466(19) 0.0351(18) 0.052(2) 0.0190(16) 0.0226(17) 0.0157(15)
C2 0.067(3) 0.051(2) 0.062(2) 0.023(2) 0.036(2) 0.021(2)
C3 0.060(3) 0.053(2) 0.093(3) 0.021(2) 0.048(2) 0.026(2)
C4 0.051(2) 0.055(2) 0.095(3) 0.031(2) 0.030(2) 0.0284(19)
C5 0.043(2) 0.052(2) 0.078(3) 0.033(2) 0.0233(19) 0.0239(17)
C6 0.0331(17) 0.0363(17) 0.054(2) 0.0219(16) 0.0170(15) 0.0133(14)
N3 0.0349(14) 0.0416(15) 0.0397(15) 0.0226(13) 0.0135(12) 0.0165(12)
C7 0.0364(17) 0.0370(17) 0.0393(18) 0.0210(15) 0.0113(14) 0.0132(14)
N2 0.0481(16) 0.0423(15) 0.0408(15) 0.0229(13) 0.0193(13) 0.0210(13)
C8 0.0373(18) 0.052(2) 0.0397(18) 0.0243(16) 0.0090(14) 0.0164(15)
C9 0.0399(19) 0.063(2) 0.056(2) 0.0405(19) 0.0173(16) 0.0238(17)
N4 0.0359(14) 0.0496(16) 0.0451(16) 0.0269(14) 0.0136(13) 0.0172(13)
C10 0.0458(19) 0.0372(18) 0.046(2) 0.0234(16) 0.0185(16) 0.0170(15)
C11 0.057(2) 0.052(2) 0.058(2) 0.028(2) 0.029(2) 0.0226(18)
C12 0.082(3) 0.053(2) 0.050(2) 0.018(2) 0.031(2) 0.021(2)
C13 0.067(3) 0.054(2) 0.046(2) 0.0171(19) 0.008(2) 0.009(2)
C14 0.047(2) 0.049(2) 0.057(2) 0.0245(19) 0.0122(18) 0.0125(17)
C15 0.0421(19) 0.0389(18) 0.049(2) 0.0249(16) 0.0134(16) 0.0143(15)
C16 0.0403(18) 0.0390(17) 0.047(2) 0.0245(16) 0.0162(15) 0.0157(15)
C17 0.0416(19) 0.052(2) 0.064(2) 0.031(2) 0.0203(18) 0.0192(17)
C18 0.066(3) 0.059(2) 0.071(3) 0.040(2) 0.041(2) 0.032(2)
C19 0.074(3) 0.056(2) 0.047(2) 0.0296(19) 0.027(2) 0.026(2)
C20 0.053(2) 0.054(2) 0.045(2) 0.0304(18) 0.0146(17) 0.0170(17)
C21 0.0407(18) 0.0433(18) 0.048(2) 0.0303(17) 0.0175(16) 0.0181(15)
C22 0.075(3) 0.054(2) 0.046(2) 0.0334(19) 0.0228(19) 0.030(2)
C23 0.069(2) 0.056(2) 0.038(2) 0.0295(18) 0.0203(18) 0.034(2)
C24 0.069(3) 0.067(3) 0.049(2) 0.013(2) 0.012(2) 0.041(2)
C25 0.100(4) 0.066(3) 0.053(3) 0.016(2) 0.015(3) 0.040(3)
C26 0.078(3) 0.077(3) 0.070(3) 0.033(3) 0.013(3) 0.010(3)
C27 0.075(3) 0.125(5) 0.106(4) 0.052(4) 0.052(3) 0.041(3)
N1 0.078(3) 0.088(3) 0.077(3) 0.027(2) 0.040(2) 0.034(2)

loop_
_atom_type_symbol
_atom_type_description
_atom_type_scat_dispersion_real
_atom_type_scat_dispersion_imag
_atom_type_scat_source
C C 0.0033 0.0016 'International Tables Vol C Tables 4.2.6.8 and 6.1.1.4'
H H 0.0000 0.0000 'International Tables Vol C Tables 4.2.6.8 and 6.1.1.4'
N N 0.0061 0.0033 'International Tables Vol C Tables 4.2.6.8 and 6.1.1.4'
F F 0.0171 0.0103 'International Tables Vol C Tables 4.2.6.8 and 6.1.1.4'
P P 0.1023 0.0942 'International Tables Vol C Tables 4.2.6.8 and 6.1.1.4'
Ag Ag -0.8971 1.1015 'International Tables Vol C Tables 4.2.6.8 and 6.1.1.4'

loop_
_geom_angle_atom_site_label_1
_geom_angle_atom_site_label_2
_geom_angle_atom_site_label_3
_geom_angle
_geom_angle_site_symmetry_1
_geom_angle_site_symmetry_3
C7 Ag1 C7 180.0 2_765 .
F2 P1 F2 180.0 . 2_666
F2 P1 F1 90.5(2) . .
F2 P1 F1 89.5(2) 2_666 .
F2 P1 F1 89.5(2) . 2_666
F2 P1 F1 90.5(2) 2_666 2_666
F1 P1 F1 180.0 . 2_666
F2 P1 F3 90.42(15) . 2_666
F2 P1 F3 89.58(15) 2_666 2_666
F1 P1 F3 90.03(13) . 2_666
F1 P1 F3 89.97(13) 2_666 2_666
F2 P1 F3 89.58(15) . .
F2 P1 F3 90.42(15) 2_666 .
F1 P1 F3 89.97(13) . .
F1 P1 F3 90.03(13) 2_666 .
F3 P1 F3 180.0 2_666 .
C3 C2 C1 115.7(4) . .
C1 C2 H2 122.2 . .
C3 C2 H2 122.2 . .
C2 C3 H3 118.6 . .
C4 C3 C2 122.8(4) . .
C6 C1 C2 121.2(3) . .
N2 C1 C2 132.7(3) . .
C6 C1 N2 106.1(3) . .
C4 C3 H3 118.6 . .
C5 C4 C3 121.6(4) . .
C3 C4 H4 119.2 . .
C4 C5 C6 117.0(4) . .
C5 C4 H4 119.2 . .
C4 C5 H5 121.5 . .
C6 C5 H5 121.5 . .
C1 C6 C5 121.8(3) . .
N3 C6 C5 132.1(3) . .
C7 N2 C1 111.1(3) . .
C7 N2 C22 123.7(3) . .
C1 N2 C22 125.2(3) . .
N3 C7 N2 105.4(2) . .
N3 C7 Ag1 129.4(2) . .
N2 C7 Ag1 125.2(2) . .
C1 C6 N3 106.0(3) . .
C7 N3 C6 111.3(2) . .
C6 N3 C8 122.8(2) . .
C7 N3 C8 125.8(2) . .
N3 C8 C9 112.6(3) . .
N3 C8 H8A 109.1 . .
N3 C8 H8B 109.1 . .
C9 C8 H8A 109.1 . .
C9 C8 H8B 109.1 . .
H8A C8 H8B 107.8 . .
C8 C9 H9A 109.1 . .
C8 C9 H9B 109.1 . .
H9A C9 H9B 107.8 . .
N4 C9 C8 112.5(3) . .
N4 C9 H9A 109.1 . .
N4 C9 H9B 109.1 . .
C10 N4 C9 126.7(3) . .
C21 N4 C10 108.9(2) . .
C21 N4 C9 124.3(3) . .
C11 C10 N4 129.7(3) . .
N4 C10 C15 108.6(3) . .
C11 C10 C15 121.7(3) . .
C12 C11 C10 117.4(3) . .
C12 C11 H11 121.3 . .
C10 C11 H11 121.3 . .
C11 C12 C13 122.0(3) . .
C11 C12 H12 119.0 . .
C13 C12 H12 119.0 . .
C12 C13 H13 119.8 . .
C14 C13 C12 120.5(3) . .
C14 C13 H13 119.8 . .
C13 C14 C15 119.6(3) . .
C13 C14 H14 120.2 . .
C15 C14 H14 120.2 . .
C14 C15 C10 118.9(3) . .
C14 C15 C16 134.4(3) . .
C10 C15 C16 106.7(3) . .
C17 C16 C21 119.1(3) . .
C17 C16 C15 134.2(3) . .
C21 C16 C15 106.7(3) . .
C20 C21 C16 121.4(3) . .
N4 C21 C20 129.5(3) . .
N4 C21 C16 109.0(3) . .
C18 C17 C16 119.4(3) . .
C18 C17 H17 120.3 . .
C16 C17 H17 120.3 . .
C17 C18 C19 120.5(3) . .
C17 C18 H18 119.7 . .
C19 C18 H18 119.7 . .
C20 C19 C18 121.6(3) . .
C20 C19 H19 119.2 . .
C18 C19 H19 119.2 . .
C19 C20 C21 117.9(3) . .
C19 C20 H20 121.0 . .
C21 C20 H20 121.0 . .
C23 C22 H22A 109.0 . .
C23 C22 H22B 109.0 . .
H22A C22 H22B 107.8 . .
C24 C23 C22 122.2(3) . .
N1 C23 C24 122.3(4) . .
N1 C23 C22 115.6(3) . .
N2 C22 C23 112.9(3) . .
N2 C22 H22A 109.0 . .
N2 C22 H22B 109.0 . .
C25 C24 C23 120.1(4) . .
C25 C24 H24 120.0 . .
C23 C24 H24 120.0 . .
C26 C25 C24 119.4(4) . .
C26 C25 H25 120.3 . .
C24 C25 H25 120.3 . .
C25 C26 C27 117.7(4) . .
C25 C26 H26 121.2 . .
C27 C26 H26 121.2 . .
C26 C27 H27 117.8 . .
N1 C27 C26 124.3(5) . .
N1 C27 H27 117.8 . .
C23 N1 C27 116.2(4) . .

loop_
_geom_bond_atom_site_label_1
_geom_bond_atom_site_label_2
_geom_bond_distance
_geom_bond_site_symmetry_2
P1 F1 1.556(3) .
P1 F1 1.556(3) 2_666
P1 F2 1.551(3) .
P1 F2 1.551(3) 2_666
P1 F3 1.580(2) 2_666
P1 F3 1.580(2) .
Ag1 C7 2.084(3) 2_765
Ag1 C7 2.084(3) .
C1 C2 1.393(4) .
C2 C3 1.383(5) .
C2 H2 0.9300 .
C3 H3 0.9300 .
C4 C3 1.381(6) .
C4 H4 0.9300 .
C5 C4 1.357(5) .
C5 H5 0.9300 .
C6 C1 1.386(4) .
C6 C5 1.390(4) .
N2 C7 1.356(4) .
N2 C1 1.387(4) .
N3 C7 1.351(3) .
N3 C6 1.386(4) .
N3 C8 1.460(4) .
C8 H8A 0.9700 .
C8 H8B 0.9700 .
C9 C8 1.514(4) .
C9 H9A 0.9700 .
C9 H9B 0.9700 .
N4 C21 1.380(4) .
N4 C10 1.388(4) .
N4 C9 1.446(4) .
C10 C11 1.384(4) .
C11 H11 0.9300 .
C12 C11 1.377(5) .
C12 H12 0.9300 .
C13 C12 1.383(5) .
C13 H13 0.9300 .
C13 C14 1.371(5) .
C14 H14 0.9300 .
C15 C14 1.391(4) .
C15 C10 1.410(4) .
C16 C15 1.442(4) .
C16 C17 1.387(4) .
C16 C21 1.408(4) .
C17 C18 1.376(5) .
C17 H17 0.9300 .
C18 H18 0.9300 .
C19 C18 1.388(5) .
C19 H19 0.9300 .
C20 C19 1.371(5) .
C20 H20 0.9300 .
C21 C20 1.386(4) .
N2 C22 1.463(4) .
N1 C23 1.325(5) .
N1 C27 1.342(6) .
C22 C23 1.497(5) .
C22 H22A 0.9700 .
C22 H22B 0.9700 .
C23 C24 1.362(5) .
C24 H24 0.9300 .
C25 C26 1.343(6) .
C25 C24 1.357(5) .
C25 H25 0.9300 .
C26 C27 1.368(6) .
C26 H26 0.9300 .
C27 H27 0.9300 .
